data_4077085
loop_
_publ_author_name
'Song, Hyunjoon'
'Choi, Jae Ik'
'Lee, Kwangyeol'
'Choi, Moon-Gun'
'Park, Joon T.'

_publ_section_title
;
 Substitution Reactions of a\m3-\h1:\h2:\h1-C60Triosmium Cluster Complex
 and Formation of a Novel\m3-\h1:\h1:\h2-C60Bonding Mode
;
_journal_issue 24
_journal_name_full Organometallics
_journal_page_first 5221
_journal_paper_doi 10.1021/om0205703
_journal_volume 21
_journal_year 2002
_chemical_formula_moiety Os3(CO)7(CNCH2Ph)(mu3-CNCH2Ph)(mu-H)2(mu3-eta1:eta2:eta1-C60)
_chemical_formula_sum 'C83 H14 N2 O7 Os3'
_chemical_formula_weight 1721.56
_chemical_name_systematic
; 
 Os3(CO)7(CNCH2Ph)(mu3-CNCH2Ph)(mu-H)2(mu3-eta1:eta2:eta1-C60) (2) 
;
_space_group_IT_number 14
_symmetry_cell_setting monoclinic
_symmetry_space_group_name_Hall '-P 2ybc'
_symmetry_space_group_name_H-M 'P 1 21/c 1'
_atom_sites_solution_hydrogens geom
_atom_sites_solution_primary direct
_atom_sites_solution_secondary difmap
_audit_creation_method SHELXL-97
_cell_angle_alpha 90.00
_cell_angle_beta 102.600(12)
_cell_angle_gamma 90.00
_cell_formula_units_Z 4
_cell_length_a 20.096(13)
_cell_length_b 23.457(15)
_cell_length_c 12.359(8)
_cell_measurement_temperature 298(2)
_cell_measurement_theta_max 23.00
_cell_measurement_theta_min 1.35
_cell_volume 5686(6)
_computing_structure_refinement 'SHELXL-97 (Sheldrick, 1997)'
_computing_structure_solution 'SHELXS-97 (Sheldrick, 1990)'
_diffrn_ambient_temperature 298(2)
_diffrn_measured_fraction_theta_full 1.000
_diffrn_measured_fraction_theta_max 1.000
_diffrn_measurement_device_type 'Simens SMART diffractometer/CCD area detector'
_diffrn_radiation_monochromator graphite
_diffrn_radiation_source 'fine-focus sealed tube'
_diffrn_radiation_type MoK\a
_diffrn_radiation_wavelength 0.71073
_diffrn_reflns_av_R_equivalents 0.1230
_diffrn_reflns_av_sigmaI/netI 0.0716
_diffrn_reflns_limit_h_max 22
_diffrn_reflns_limit_h_min -21
_diffrn_reflns_limit_k_max 25
_diffrn_reflns_limit_k_min -25
_diffrn_reflns_limit_l_max 13
_diffrn_reflns_limit_l_min -13
_diffrn_reflns_number 34151
_diffrn_reflns_theta_full 23.00
_diffrn_reflns_theta_max 23.00
_diffrn_reflns_theta_min 1.35
_exptl_absorpt_coefficient_mu 6.756
_exptl_crystal_colour 'Brownish Black'
_exptl_crystal_density_diffrn 2.011
_exptl_crystal_density_method 'not measured'
_exptl_crystal_description needle
_exptl_crystal_F_000 3240
_exptl_crystal_size_mid '0.66x0.42x0.08 mm3'
_refine_diff_density_max 1.765
_refine_diff_density_min -1.743
_refine_diff_density_rms 0.260
_refine_ls_extinction_method none
_refine_ls_goodness_of_fit_ref 1.062
_refine_ls_hydrogen_treatment mixed
_refine_ls_matrix_type full
_refine_ls_number_parameters 832
_refine_ls_number_reflns 7915
_refine_ls_number_restraints 0
_refine_ls_restrained_S_all 1.062
_refine_ls_R_factor_all 0.0636
_refine_ls_R_factor_gt 0.0502
_refine_ls_shift/su_max 0.001
_refine_ls_shift/su_mean 0.000
_refine_ls_structure_factor_coef Fsqd
_refine_ls_weighting_details 'calc w=1/[\s^2^(Fo^2^)+(0.0946P)^2^+16.7250P] where P=(Fo^2^+2Fc^2^)/3'
_refine_ls_weighting_scheme calc
_refine_ls_wR_factor_gt 0.1407
_refine_ls_wR_factor_ref 0.1512
_reflns_number_gt 6464
_reflns_number_total 7915
_reflns_threshold_expression >2sigma(I)
_cod_data_source_file om0205703.cif
_cod_data_source_block 2
_cod_depositor_comments
;
The following automatic conversions were performed:
'_atom_site_symetry_multiplicity' tag replaced with
'_atom_site_symmetry_multiplicity'.

Automatic conversion script
Id: cif_correct_tags 1440 2010-10-19 06:21:57Z saulius 

The following automatic conversions were performed:

'_symmetry_cell_setting' value 'Monoclinic' changed to 'monoclinic'
according to /home/saulius/struct/CIF-dictionaries/cif_core.dic
dictionary named 'cif_core.dic' version 2.4.1 from 2010-06-29.

Automatic conversion script
Id: cif_fix_values 1715 2011-07-08 13:25:40Z adriana 
;
_cod_original_cell_volume 5685(6)
_cod_original_sg_symbol_H-M P21/C
_cod_database_code 4077085

loop_
_symmetry_equiv_pos_as_xyz
'x, y, z'
'-x, y+1/2, -z+1/2'
'-x, -y, -z'
'x, -y-1/2, z-1/2'

loop_
_atom_site_label
_atom_site_type_symbol
_atom_site_fract_x
_atom_site_fract_y
_atom_site_fract_z
_atom_site_U_iso_or_equiv
_atom_site_adp_type
_atom_site_occupancy
_atom_site_symmetry_multiplicity
_atom_site_calc_flag
_atom_site_refinement_flags
Os1 Os 0.28933(3) 0.560104(19) 0.19984(4) 0.03037(18) Uani 1 1 d .
Os2 Os 0.17082(2) 0.481196(18) 0.15248(4) 0.02636(17) Uani 1 1 d .
Os3 Os 0.07105(2) 0.528560(18) 0.26461(4) 0.02805(17) Uani 1 1 d .
C100 C 0.1554(7) 0.5605(5) 0.2248(10) 0.036(3) Uani 1 1 d .
N1 N 0.2006(5) 0.5984(4) 0.2377(8) 0.031(2) Uani 1 1 d .
C101 C 0.1953(7) 0.6530(5) 0.2931(9) 0.035(3) Uani 1 1 d .
H10A H 0.2310 0.6554 0.3598 0.042 Uiso 1 1 calc R
H10B H 0.1518 0.6549 0.3148 0.042 Uiso 1 1 calc R
C102 C 0.2012(5) 0.7027(3) 0.2197(6) 0.039(3) Uani 1 1 d G
C103 C 0.2396(5) 0.7493(3) 0.2666(6) 0.054(4) Uani 1 1 d G
H103 H 0.2615 0.7487 0.3411 0.065 Uiso 1 1 calc R
C104 C 0.2452(6) 0.7969(3) 0.2022(8) 0.084(6) Uani 1 1 d G
H104 H 0.2709 0.8281 0.2335 0.100 Uiso 1 1 calc R
C105 C 0.2124(7) 0.7978(3) 0.0908(8) 0.078(6) Uani 1 1 d G
H105 H 0.2162 0.8297 0.0477 0.094 Uiso 1 1 calc R
C106 C 0.1741(6) 0.7512(4) 0.0439(6) 0.076(5) Uani 1 1 d G
H106 H 0.1521 0.7518 -0.0306 0.091 Uiso 1 1 calc R
C107 C 0.1684(5) 0.7036(3) 0.1084(7) 0.059(4) Uani 1 1 d G
H107 H 0.1428 0.6724 0.0770 0.071 Uiso 1 1 calc R
C1A C 0.2733(7) 0.5983(6) 0.0596(11) 0.043(3) Uani 1 1 d .
O1A O 0.2643(6) 0.6208(5) -0.0236(8) 0.070(3) Uani 1 1 d .
C1B C 0.3478(7) 0.6180(5) 0.2775(11) 0.040(3) Uani 1 1 d .
O1B O 0.3829(5) 0.6505(4) 0.3274(9) 0.059(3) Uani 1 1 d .
C1C C 0.3637(7) 0.5155(6) 0.1719(10) 0.036(3) Uani 1 1 d .
O1C O 0.4058(5) 0.4877(5) 0.1522(8) 0.057(3) Uani 1 1 d .
C2A C 0.1300(7) 0.5119(5) 0.0136(10) 0.039(3) Uani 1 1 d .
O2A O 0.1054(6) 0.5357(5) -0.0663(8) 0.058(3) Uani 1 1 d .
C2B C 0.1747(7) 0.4034(6) 0.0935(10) 0.042(3) Uani 1 1 d .
O2B O 0.1752(6) 0.3592(4) 0.0578(8) 0.059(3) Uani 1 1 d .
C300 C 0.0041(7) 0.4674(5) 0.2860(9) 0.033(3) Uani 1 1 d .
N3 N -0.0316(6) 0.4292(5) 0.2954(9) 0.039(3) Uani 1 1 d .
C301 C -0.0743(7) 0.3799(5) 0.2921(12) 0.046(3) Uani 1 1 d .
H30A H -0.1136 0.3835 0.2310 0.055 Uiso 1 1 calc R
H30B H -0.0905 0.3776 0.3603 0.055 Uiso 1 1 calc R
C302 C -0.0361(5) 0.3267(4) 0.2778(9) 0.046(4) Uani 1 1 d G
C303 C -0.0095(8) 0.3189(5) 0.1841(8) 0.108(8) Uani 1 1 d G
H303 H -0.0163 0.3465 0.1287 0.130 Uiso 1 1 calc R
C304 C 0.0275(8) 0.2700(6) 0.1732(10) 0.137(11) Uani 1 1 d G
H304 H 0.0453 0.2648 0.1105 0.164 Uiso 1 1 calc R
C305 C 0.0377(7) 0.2288(4) 0.2560(12) 0.099(8) Uani 1 1 d G
H305 H 0.0625 0.1960 0.2487 0.118 Uiso 1 1 calc R
C306 C 0.0111(7) 0.2365(4) 0.3497(11) 0.106(8) Uani 1 1 d G
H306 H 0.0180 0.2089 0.4051 0.127 Uiso 1 1 calc R
C307 C -0.0259(7) 0.2855(4) 0.3606(9) 0.088(7) Uani 1 1 d G
H307 H -0.0437 0.2907 0.4233 0.105 Uiso 1 1 calc R
C3A C 0.0105(7) 0.5642(5) 0.1412(10) 0.034(3) Uani 1 1 d .
O3A O -0.0243(6) 0.5874(4) 0.0711(9) 0.063(3) Uani 1 1 d .
C3C C 0.0505(6) 0.5813(5) 0.3658(11) 0.035(3) Uani 1 1 d .
O3C O 0.0428(5) 0.6145(4) 0.4306(8) 0.055(3) Uani 1 1 d .
C1 C 0.2934(6) 0.5125(4) 0.3569(10) 0.030(3) Uani 1 1 d .
C2 C 0.2534(6) 0.4597(5) 0.3180(9) 0.025(3) Uani 1 1 d .
C3 C 0.1867(6) 0.4492(4) 0.3366(9) 0.025(3) Uani 1 1 d .
C4 C 0.1516(6) 0.4898(4) 0.3993(8) 0.022(2) Uani 1 1 d .
C5 C 0.2017(6) 0.5314(4) 0.4646(9) 0.026(3) Uani 1 1 d .
C6 C 0.2650(6) 0.5424(4) 0.4449(9) 0.027(3) Uani 1 1 d .
C7 C 0.3195(6) 0.5579(4) 0.5364(10) 0.031(3) Uani 1 1 d .
C8 C 0.3814(6) 0.5318(4) 0.5207(10) 0.029(3) Uani 1 1 d .
C9 C 0.3651(6) 0.4991(5) 0.4203(9) 0.026(3) Uani 1 1 d .
C10 C 0.3965(6) 0.4472(5) 0.4137(9) 0.029(3) Uani 1 1 d .
C11 C 0.3560(6) 0.3987(5) 0.3625(9) 0.031(3) Uani 1 1 d .
C12 C 0.2895(6) 0.4049(5) 0.3186(9) 0.028(3) Uani 1 1 d .
C13 C 0.2412(6) 0.3599(5) 0.3347(9) 0.029(3) Uani 1 1 d .
C14 C 0.1798(6) 0.3868(4) 0.3491(9) 0.025(2) Uani 1 1 d .
C15 C 0.1449(6) 0.3642(5) 0.4233(9) 0.027(3) Uani 1 1 d .
C16 C 0.1161(6) 0.4020(5) 0.4966(10) 0.030(3) Uani 1 1 d .
C17 C 0.1249(6) 0.4604(5) 0.4903(9) 0.031(3) Uani 1 1 d .
C18 C 0.1427(6) 0.4927(5) 0.5899(10) 0.031(3) Uani 1 1 d .
C19 C 0.1902(6) 0.5365(5) 0.5743(9) 0.030(3) Uani 1 1 d .
C20 C 0.2421(8) 0.5539(5) 0.6621(10) 0.039(3) Uani 1 1 d .
C21 C 0.3074(7) 0.5643(5) 0.6428(9) 0.031(3) Uani 1 1 d .
C22 C 0.3588(7) 0.5442(5) 0.7393(10) 0.039(3) Uani 1 1 d .
C23 C 0.4177(7) 0.5182(5) 0.7226(11) 0.037(3) Uani 1 1 d .
C24 C 0.4293(6) 0.5121(5) 0.6112(11) 0.035(3) Uani 1 1 d .
C25 C 0.4638(6) 0.4571(5) 0.6079(11) 0.037(3) Uani 1 1 d .
C26 C 0.4466(6) 0.4261(5) 0.5102(11) 0.034(3) Uani 1 1 d .
C27 C 0.4370(6) 0.3653(5) 0.5157(10) 0.035(3) Uani 1 1 d .
C28 C 0.3828(7) 0.3478(5) 0.4250(10) 0.039(3) Uani 1 1 d .
C29 C 0.3382(7) 0.3053(5) 0.4401(11) 0.037(3) Uani 1 1 d .
C30 C 0.2654(6) 0.3110(5) 0.3941(10) 0.035(3) Uani 1 1 d .
C31 C 0.2295(6) 0.2864(4) 0.4720(10) 0.035(3) Uani 1 1 d .
C32 C 0.1707(7) 0.3130(5) 0.4857(11) 0.040(3) Uani 1 1 d .
C33 C 0.1577(7) 0.3192(5) 0.5960(11) 0.039(3) Uani 1 1 d .
C34 C 0.1238(6) 0.3759(5) 0.6026(11) 0.035(3) Uani 1 1 d .
C35 C 0.1393(6) 0.4062(5) 0.6983(10) 0.036(3) Uani 1 1 d .
C36 C 0.1483(7) 0.4668(5) 0.6944(10) 0.038(3) Uani 1 1 d .
C37 C 0.2024(7) 0.4835(5) 0.7838(9) 0.032(3) Uani 1 1 d .
C38 C 0.2495(8) 0.5259(5) 0.7704(10) 0.040(3) Uani 1 1 d .
C39 C 0.3220(7) 0.5199(5) 0.8174(10) 0.038(3) Uani 1 1 d .
C40 C 0.3460(8) 0.4716(6) 0.8765(11) 0.046(4) Uani 1 1 d .
C41 C 0.4080(7) 0.4448(6) 0.8606(9) 0.038(3) Uani 1 1 d .
C42 C 0.4423(7) 0.4679(5) 0.7847(11) 0.042(3) Uani 1 1 d .
C43 C 0.4714(6) 0.4302(6) 0.7132(11) 0.038(3) Uani 1 1 d .
C44 C 0.4636(7) 0.3721(6) 0.7197(11) 0.045(3) Uani 1 1 d .
C45 C 0.4456(7) 0.3374(5) 0.6184(11) 0.041(3) Uani 1 1 d .
C46 C 0.3974(7) 0.2938(5) 0.6329(10) 0.035(3) Uani 1 1 d .
C47 C 0.3475(7) 0.2773(5) 0.5489(11) 0.043(3) Uani 1 1 d .
C48 C 0.2773(7) 0.2668(5) 0.5663(11) 0.040(3) Uani 1 1 d .
C49 C 0.2662(7) 0.2728(5) 0.6713(12) 0.042(3) Uani 1 1 d .
C50 C 0.2056(7) 0.2993(5) 0.6865(11) 0.041(3) Uani 1 1 d .
C51 C 0.2220(7) 0.3321(5) 0.7889(11) 0.041(3) Uani 1 1 d .
C52 C 0.1894(7) 0.3855(6) 0.7933(10) 0.044(3) Uani 1 1 d .
C53 C 0.2289(7) 0.4337(5) 0.8480(10) 0.039(3) Uani 1 1 d .
C54 C 0.2978(7) 0.4266(6) 0.8908(10) 0.041(3) Uani 1 1 d .
C55 C 0.3321(7) 0.3732(5) 0.8868(10) 0.042(3) Uani 1 1 d .
C56 C 0.3992(6) 0.3837(5) 0.8673(9) 0.036(3) Uani 1 1 d .
C57 C 0.4259(7) 0.3482(5) 0.7975(10) 0.039(3) Uani 1 1 d .
C58 C 0.3870(7) 0.3002(5) 0.7430(12) 0.045(3) Uani 1 1 d .
C59 C 0.3207(7) 0.2895(5) 0.7622(10) 0.040(3) Uani 1 1 d .
C60 C 0.2935(8) 0.3276(6) 0.8352(11) 0.047(4) Uani 1 1 d .

loop_
_atom_site_aniso_label
_atom_site_aniso_U_11
_atom_site_aniso_U_22
_atom_site_aniso_U_33
_atom_site_aniso_U_23
_atom_site_aniso_U_13
_atom_site_aniso_U_12
Os1 0.0322(3) 0.0310(3) 0.0311(3) 0.00250(19) 0.0138(2) -0.0063(2)
Os2 0.0272(3) 0.0264(3) 0.0265(3) -0.00108(18) 0.0084(2) -0.00171(19)
Os3 0.0229(3) 0.0283(3) 0.0335(3) 0.00332(19) 0.0073(2) 0.00457(19)
C100 0.040(8) 0.032(7) 0.033(7) 0.007(5) 0.003(6) 0.008(6)
N1 0.037(6) 0.020(5) 0.034(5) 0.004(4) 0.001(5) -0.003(5)
C101 0.051(9) 0.024(6) 0.032(7) 0.002(5) 0.010(6) 0.001(6)
C102 0.062(10) 0.024(6) 0.034(7) 0.005(5) 0.016(7) 0.001(6)
C103 0.077(12) 0.041(8) 0.043(8) 0.000(6) 0.009(8) -0.010(8)
C104 0.140(19) 0.038(9) 0.081(12) 0.006(8) 0.042(13) -0.025(10)
C105 0.144(18) 0.031(8) 0.066(11) 0.019(8) 0.035(12) 0.001(10)
C106 0.124(17) 0.050(10) 0.050(9) 0.011(8) 0.014(10) 0.016(10)
C107 0.079(12) 0.033(8) 0.061(10) -0.001(7) 0.003(8) -0.005(7)
C1A 0.059(10) 0.046(8) 0.030(7) 0.005(6) 0.022(7) -0.006(7)
O1A 0.098(10) 0.070(7) 0.047(6) 0.010(6) 0.028(6) 0.011(6)
C1B 0.040(9) 0.034(7) 0.053(8) 0.002(6) 0.024(7) -0.008(6)
O1B 0.045(7) 0.044(6) 0.091(8) -0.017(5) 0.018(6) -0.019(5)
C1C 0.030(8) 0.045(8) 0.036(7) -0.007(6) 0.012(6) -0.022(6)
O1C 0.040(7) 0.076(7) 0.058(7) -0.022(5) 0.016(5) 0.000(5)
C2A 0.053(9) 0.040(7) 0.023(7) 0.003(6) 0.008(6) -0.006(6)
O2A 0.064(8) 0.071(7) 0.037(6) 0.010(5) 0.004(5) 0.005(6)
C2B 0.033(8) 0.063(10) 0.034(7) 0.004(7) 0.015(6) 0.007(7)
O2B 0.091(9) 0.034(5) 0.048(6) -0.016(5) 0.009(6) 0.006(5)
C300 0.033(8) 0.041(7) 0.026(6) 0.000(5) 0.007(6) 0.005(6)
N3 0.029(6) 0.047(7) 0.042(6) 0.005(5) 0.012(5) 0.002(5)
C301 0.037(9) 0.041(8) 0.066(9) -0.003(7) 0.026(7) -0.008(6)
C302 0.039(9) 0.048(8) 0.059(9) -0.021(7) 0.026(7) -0.006(6)
C303 0.16(2) 0.097(15) 0.080(13) 0.000(12) 0.051(14) 0.060(15)
C304 0.21(3) 0.14(2) 0.086(16) 0.004(15) 0.084(18) 0.08(2)
C305 0.095(16) 0.062(12) 0.16(2) -0.045(13) 0.084(16) -0.004(10)
C306 0.16(2) 0.048(11) 0.136(19) 0.013(11) 0.078(18) 0.017(12)
C307 0.127(18) 0.046(10) 0.116(15) 0.009(10) 0.084(14) 0.011(10)
C3A 0.031(8) 0.037(7) 0.029(6) 0.009(6) -0.006(6) 0.004(6)
O3A 0.059(7) 0.047(6) 0.067(7) 0.016(5) -0.020(6) 0.002(5)
C3C 0.022(7) 0.028(6) 0.054(8) -0.003(6) 0.007(6) -0.005(5)
O3C 0.051(7) 0.056(6) 0.058(6) -0.009(5) 0.016(5) 0.017(5)
C1 0.033(8) 0.019(6) 0.039(7) 0.004(5) 0.014(6) -0.008(5)
C2 0.030(7) 0.026(6) 0.022(6) 0.002(5) 0.012(5) 0.004(5)
C3 0.026(7) 0.027(6) 0.026(6) 0.000(5) 0.011(5) -0.004(5)
C4 0.021(7) 0.023(6) 0.020(5) 0.007(4) 0.003(5) 0.004(5)
C5 0.027(7) 0.019(5) 0.034(6) 0.002(5) 0.011(5) 0.008(5)
C6 0.032(7) 0.015(5) 0.037(7) 0.007(5) 0.013(6) 0.010(5)
C7 0.037(8) 0.023(6) 0.035(7) -0.003(5) 0.011(6) -0.009(5)
C8 0.026(7) 0.018(6) 0.048(7) -0.001(5) 0.017(6) -0.006(5)
C9 0.015(7) 0.032(6) 0.035(6) 0.001(5) 0.013(5) -0.009(5)
C10 0.017(7) 0.043(7) 0.030(6) 0.003(5) 0.012(5) -0.003(5)
C11 0.022(7) 0.047(7) 0.027(6) -0.003(5) 0.011(5) 0.010(6)
C12 0.036(8) 0.028(6) 0.024(6) -0.004(5) 0.016(5) 0.010(5)
C13 0.033(8) 0.026(6) 0.030(6) -0.013(5) 0.012(6) -0.006(5)
C14 0.021(7) 0.023(6) 0.026(6) -0.008(5) -0.001(5) -0.004(5)
C15 0.025(7) 0.026(6) 0.031(6) 0.003(5) 0.006(5) -0.005(5)
C16 0.020(7) 0.027(6) 0.042(7) 0.010(5) 0.008(6) -0.002(5)
C17 0.034(8) 0.034(7) 0.029(6) -0.005(5) 0.013(6) 0.003(6)
C18 0.016(7) 0.037(7) 0.043(7) 0.000(6) 0.014(6) 0.008(5)
C19 0.031(8) 0.029(6) 0.031(6) 0.000(5) 0.012(6) 0.014(5)
C20 0.058(10) 0.022(6) 0.038(7) -0.005(5) 0.015(7) 0.000(6)
C21 0.040(8) 0.025(6) 0.027(6) -0.004(5) 0.008(6) 0.000(5)
C22 0.047(9) 0.027(6) 0.040(7) -0.011(5) 0.005(7) -0.014(6)
C23 0.026(8) 0.029(7) 0.048(8) -0.010(6) -0.007(6) -0.007(5)
C24 0.018(7) 0.036(7) 0.049(8) 0.005(6) 0.004(6) -0.011(5)
C25 0.014(7) 0.041(7) 0.058(9) 0.007(6) 0.013(6) -0.008(5)
C26 0.008(6) 0.049(7) 0.050(8) -0.003(6) 0.015(6) 0.003(5)
C27 0.027(8) 0.040(7) 0.045(7) -0.002(6) 0.021(6) 0.017(6)
C28 0.042(9) 0.037(7) 0.044(7) -0.003(6) 0.022(7) 0.015(6)
C29 0.041(8) 0.015(6) 0.054(8) -0.008(5) 0.007(6) 0.010(5)
C30 0.033(8) 0.023(6) 0.049(7) -0.018(6) 0.012(6) 0.002(5)
C31 0.040(8) 0.016(6) 0.050(8) -0.003(5) 0.011(7) -0.003(5)
C32 0.035(8) 0.029(7) 0.054(8) 0.001(6) 0.006(7) -0.017(6)
C33 0.036(8) 0.030(7) 0.055(8) 0.011(6) 0.019(7) -0.015(6)
C34 0.018(7) 0.042(7) 0.051(8) 0.012(6) 0.022(6) -0.004(5)
C35 0.028(8) 0.039(7) 0.047(8) 0.011(6) 0.021(6) 0.004(6)
C36 0.036(8) 0.049(8) 0.035(7) 0.005(6) 0.024(6) 0.015(6)
C37 0.032(8) 0.047(8) 0.022(6) 0.005(5) 0.014(6) 0.009(6)
C38 0.064(11) 0.034(7) 0.025(6) -0.010(5) 0.020(7) 0.012(6)
C39 0.052(10) 0.035(7) 0.022(6) -0.004(5) 0.001(6) 0.004(6)
C40 0.064(11) 0.041(8) 0.033(7) -0.005(6) 0.009(7) 0.001(7)
C41 0.030(8) 0.055(8) 0.022(6) 0.004(6) -0.009(6) 0.001(6)
C42 0.043(9) 0.040(7) 0.035(7) 0.002(6) -0.010(6) -0.008(6)
C43 0.017(7) 0.049(8) 0.043(7) 0.000(6) -0.004(6) 0.001(6)
C44 0.036(9) 0.049(8) 0.052(8) 0.015(7) 0.012(7) 0.014(6)
C45 0.032(8) 0.038(7) 0.053(8) -0.002(6) 0.008(6) 0.023(6)
C46 0.034(8) 0.025(6) 0.040(7) -0.002(5) -0.002(6) 0.015(6)
C47 0.050(9) 0.017(6) 0.064(9) -0.003(6) 0.018(8) 0.017(6)
C48 0.041(9) 0.017(6) 0.060(9) 0.003(6) 0.004(7) 0.006(5)
C49 0.042(9) 0.023(6) 0.064(9) 0.017(6) 0.018(7) 0.001(6)
C50 0.047(9) 0.030(7) 0.045(8) 0.020(6) 0.004(7) -0.012(6)
C51 0.037(9) 0.044(8) 0.046(8) 0.029(6) 0.020(7) 0.002(6)
C52 0.041(9) 0.060(9) 0.039(7) 0.014(7) 0.025(7) 0.003(7)
C53 0.046(9) 0.048(8) 0.035(7) 0.006(6) 0.033(7) 0.012(7)
C54 0.053(10) 0.049(8) 0.027(6) 0.005(6) 0.019(7) 0.007(7)
C55 0.043(9) 0.041(8) 0.040(7) 0.020(6) 0.004(6) -0.001(6)
C56 0.029(8) 0.047(8) 0.027(6) 0.015(6) -0.005(6) 0.003(6)
C57 0.034(8) 0.039(7) 0.041(7) 0.012(6) 0.003(6) 0.015(6)
C58 0.036(9) 0.040(8) 0.061(9) 0.014(7) 0.013(7) 0.014(6)
C59 0.052(9) 0.024(6) 0.044(7) 0.017(6) 0.008(7) 0.006(6)
C60 0.063(11) 0.039(8) 0.042(8) 0.024(6) 0.020(7) 0.015(7)

loop_
_atom_type_symbol
_atom_type_description
_atom_type_scat_dispersion_real
_atom_type_scat_dispersion_imag
_atom_type_scat_source
C C 0.0033 0.0016 'International Tables Vol C Tables 4.2.6.8 and 6.1.1.4'
H H 0.0000 0.0000 'International Tables Vol C Tables 4.2.6.8 and 6.1.1.4'
N N 0.0061 0.0033 'International Tables Vol C Tables 4.2.6.8 and 6.1.1.4'
O O 0.0106 0.0060 'International Tables Vol C Tables 4.2.6.8 and 6.1.1.4'
Os Os -1.2165 7.6030 'International Tables Vol C Tables 4.2.6.8 and 6.1.1.4'

loop_
_geom_angle_atom_site_label_1
_geom_angle_atom_site_label_2
_geom_angle_atom_site_label_3
_geom_angle
C1B Os1 C1A 94.9(6)
C1B Os1 C1C 93.5(5)
C1A Os1 C1C 94.4(6)
C1B Os1 N1 92.4(5)
C1A Os1 N1 91.0(5)
C1C Os1 N1 171.6(4)
C1B Os1 C1 91.0(5)
C1A Os1 C1 172.4(5)
C1C Os1 C1 90.1(5)
N1 Os1 C1 83.9(4)
C1B Os1 Os2 156.9(4)
C1A Os1 Os2 98.3(4)
C1C Os1 Os2 104.3(3)
N1 Os1 Os2 68.5(2)
C1 Os1 Os2 74.6(3)
C2A Os2 C2B 93.6(5)
C2A Os2 C100 88.5(5)
C2B Os2 C100 172.1(5)
C2A Os2 C3 161.3(5)
C2B Os2 C3 93.1(4)
C100 Os2 C3 82.7(4)
C2A Os2 C2 161.2(5)
C2B Os2 C2 92.6(5)
C100 Os2 C2 87.8(4)
C3 Os2 C2 35.1(4)
C2A Os2 Os3 94.6(4)
C2B Os2 Os3 128.2(4)
C100 Os2 Os3 43.9(4)
C3 Os2 Os3 67.7(3)
C2 Os2 Os3 95.5(3)
C2A Os2 Os1 96.5(4)
C2B Os2 Os1 123.7(4)
C100 Os2 Os1 63.5(4)
C3 Os2 Os1 94.3(3)
C2 Os2 Os1 65.5(3)
Os3 Os2 Os1 105.99(4)
C3C Os3 C3A 92.8(5)
C3C Os3 C100 103.8(5)
C3A Os3 C100 93.7(5)
C3C Os3 C300 97.5(5)
C3A Os3 C300 95.1(5)
C100 Os3 C300 156.5(5)
C3C Os3 C4 90.0(5)
C3A Os3 C4 173.4(5)
C100 Os3 C4 79.8(4)
C300 Os3 C4 90.5(4)
C3C Os3 Os2 148.4(4)
C3A Os3 Os2 99.9(4)
C100 Os3 Os2 46.9(3)
C300 Os3 Os2 109.9(3)
C4 Os3 Os2 74.8(3)
N1 C100 Os3 149.1(10)
N1 C100 Os2 120.5(10)
Os3 C100 Os2 89.1(5)
C100 N1 C101 123.6(11)
C100 N1 Os1 106.8(8)
C101 N1 Os1 128.1(8)
N1 C101 C102 111.9(9)
C103 C102 C107 120.0
C103 C102 C101 118.0(7)
C107 C102 C101 122.0(7)
C104 C103 C102 120.0
C103 C104 C105 120.0
C104 C105 C106 120.0
C107 C106 C105 120.0
C106 C107 C102 120.0
O1A C1A Os1 179.5(14)
O1B C1B Os1 176.8(12)
O1C C1C Os1 177.1(11)
O2A C2A Os2 173.4(11)
O2B C2B Os2 178.0(13)
N3 C300 Os3 174.9(11)
C300 N3 C301 172.2(12)
N3 C301 C302 110.9(10)
C303 C302 C307 120.0
C303 C302 C301 120.5(8)
C307 C302 C301 119.4(8)
C304 C303 C302 120.0
C303 C304 C305 120.0
C306 C305 C304 120.0
C305 C306 C307 120.0
C306 C307 C302 120.0
O3A C3A Os3 176.9(11)
O3C C3C Os3 175.1(11)
C2 C1 C6 110.8(9)
C2 C1 C9 112.2(9)
C6 C1 C9 101.0(9)
C2 C1 Os1 102.7(7)
C6 C1 Os1 116.6(7)
C9 C1 Os1 113.9(7)
C3 C2 C12 109.0(10)
C3 C2 C1 123.2(9)
C12 C2 C1 119.4(11)
C3 C2 Os2 70.9(6)
C12 C2 Os2 115.9(7)
C1 C2 Os2 109.0(7)
C2 C3 C14 107.4(9)
C2 C3 C4 122.5(9)
C14 C3 C4 120.7(9)
C2 C3 Os2 73.9(6)
C14 C3 Os2 114.8(7)
C4 C3 Os2 108.5(7)
C3 C4 C5 110.8(9)
C3 C4 C17 112.1(9)
C5 C4 C17 101.6(9)
C3 C4 Os3 102.7(7)
C5 C4 Os3 115.1(7)
C17 C4 Os3 114.9(8)
C6 C5 C19 120.1(11)
C6 C5 C4 124.4(10)
C19 C5 C4 109.6(10)
C5 C6 C7 119.0(10)
C5 C6 C1 123.6(10)
C7 C6 C1 110.0(10)
C21 C7 C6 120.6(11)
C21 C7 C8 120.4(11)
C6 C7 C8 108.6(10)
C24 C8 C9 120.4(11)
C24 C8 C7 120.1(11)
C9 C8 C7 107.6(10)
C10 C9 C8 120.1(11)
C10 C9 C1 123.2(10)
C8 C9 C1 110.4(10)
C9 C10 C11 119.5(11)
C9 C10 C26 119.3(11)
C11 C10 C26 108.0(10)
C12 C11 C28 121.6(11)
C12 C11 C10 120.4(10)
C28 C11 C10 107.6(10)
C11 C12 C2 122.9(11)
C11 C12 C13 119.8(11)
C2 C12 C13 106.7(10)
C30 C13 C14 120.6(10)
C30 C13 C12 119.7(11)
C14 C13 C12 108.2(9)
C15 C14 C13 119.5(10)
C15 C14 C3 121.4(10)
C13 C14 C3 108.7(9)
C14 C15 C32 119.7(11)
C14 C15 C16 120.4(9)
C32 C15 C16 108.1(10)
C17 C16 C34 119.2(11)
C17 C16 C15 119.1(10)
C34 C16 C15 109.2(10)
C16 C17 C18 119.3(11)
C16 C17 C4 124.3(10)
C18 C17 C4 109.7(10)
C36 C18 C17 121.2(11)
C36 C18 C19 120.4(11)
C17 C18 C19 108.1(10)
C20 C19 C5 121.0(11)
C20 C19 C18 120.7(11)
C5 C19 C18 108.5(10)
C19 C20 C21 119.1(11)
C19 C20 C38 119.2(12)
C21 C20 C38 108.6(12)
C7 C21 C20 120.1(11)
C7 C21 C22 119.4(11)
C20 C21 C22 108.9(10)
C23 C22 C39 120.0(12)
C23 C22 C21 119.4(11)
C39 C22 C21 107.0(11)
C22 C23 C42 119.2(12)
C22 C23 C24 120.2(11)
C42 C23 C24 108.6(11)
C8 C24 C23 120.4(11)
C8 C24 C25 121.2(11)
C23 C24 C25 106.7(10)
C26 C25 C43 121.3(12)
C26 C25 C24 117.1(12)
C43 C25 C24 108.7(11)
C25 C26 C27 119.2(12)
C25 C26 C10 121.8(11)
C27 C26 C10 107.2(11)
C45 C27 C26 120.8(12)
C45 C27 C28 119.4(12)
C26 C27 C28 109.4(11)
C29 C28 C27 120.3(12)
C29 C28 C11 119.1(12)
C27 C28 C11 107.8(11)
C28 C29 C30 120.5(11)
C28 C29 C47 119.3(12)
C30 C29 C47 108.4(11)
C13 C30 C31 120.9(11)
C13 C30 C29 119.3(11)
C31 C30 C29 108.0(11)
C32 C31 C48 119.4(12)
C32 C31 C30 117.9(11)
C48 C31 C30 109.3(11)
C31 C32 C33 119.7(12)
C31 C32 C15 121.4(11)
C33 C32 C15 107.4(11)
C50 C33 C32 119.3(12)
C50 C33 C34 119.8(12)
C32 C33 C34 108.4(10)
C35 C34 C16 122.4(11)
C35 C34 C33 119.3(12)
C16 C34 C33 106.9(10)
C34 C35 C36 119.8(11)
C34 C35 C52 121.1(11)
C36 C35 C52 106.7(12)
C18 C36 C37 119.2(12)
C18 C36 C35 118.2(11)
C37 C36 C35 109.1(11)
C38 C37 C36 121.5(11)
C38 C37 C53 117.3(12)
C36 C37 C53 109.3(11)
C37 C38 C39 121.8(11)
C37 C38 C20 119.1(12)
C39 C38 C20 107.5(12)
C40 C39 C38 119.8(13)
C40 C39 C22 120.3(13)
C38 C39 C22 107.9(11)
C39 C40 C41 119.9(13)
C39 C40 C54 119.4(14)
C41 C40 C54 108.3(11)
C42 C41 C40 119.4(12)
C42 C41 C56 120.6(12)
C40 C41 C56 107.6(11)
C41 C42 C23 121.2(13)
C41 C42 C43 119.7(12)
C23 C42 C43 108.1(11)
C44 C43 C25 120.1(12)
C44 C43 C42 120.0(12)
C25 C43 C42 107.9(11)
C43 C44 C57 120.1(12)
C43 C44 C45 120.6(12)
C57 C44 C45 106.4(12)
C27 C45 C46 119.3(12)
C27 C45 C44 118.0(11)
C46 C45 C44 109.4(11)
C47 C46 C58 122.1(13)
C47 C46 C45 121.2(12)
C58 C46 C45 106.5(11)
C46 C47 C29 120.4(12)
C46 C47 C48 120.6(12)
C29 C47 C48 105.7(11)
C49 C48 C31 121.6(12)
C49 C48 C47 118.2(12)
C31 C48 C47 108.7(11)
C48 C49 C50 119.6(12)
C48 C49 C59 120.8(12)
C50 C49 C59 107.8(12)
C33 C50 C49 120.4(12)
C33 C50 C51 120.5(12)
C49 C50 C51 108.1(12)
C52 C51 C60 118.7(13)
C52 C51 C50 118.8(12)
C60 C51 C50 109.0(12)
C51 C52 C35 120.4(12)
C51 C52 C53 119.6(12)
C35 C52 C53 109.0(11)
C54 C53 C37 121.8(12)
C54 C53 C52 118.8(12)
C37 C53 C52 105.9(12)
C53 C54 C55 122.8(13)
C53 C54 C40 119.9(12)
C55 C54 C40 106.8(12)
C60 C55 C54 117.5(13)
C60 C55 C56 120.2(13)
C54 C55 C56 109.2(11)
C57 C56 C55 120.2(12)
C57 C56 C41 119.3(11)
C55 C56 C41 108.1(11)
C56 C57 C58 120.9(12)
C56 C57 C44 120.3(12)
C58 C57 C44 107.3(11)
C59 C58 C46 118.4(13)
C59 C58 C57 119.2(12)
C46 C58 C57 110.4(11)
C58 C59 C49 119.8(12)
C58 C59 C60 119.0(12)
C49 C59 C60 109.0(12)
C55 C60 C51 122.6(12)
C55 C60 C59 120.5(13)
C51 C60 C59 106.1(13)

loop_
_geom_bond_atom_site_label_1
_geom_bond_atom_site_label_2
_geom_bond_distance
Os1 C1B 1.911(14)
Os1 C1A 1.914(13)
Os1 C1C 1.916(15)
Os1 N1 2.138(10)
Os1 C1 2.226(11)
Os1 Os2 2.9719(15)
Os2 C2A 1.878(13)
Os2 C2B 1.974(15)
Os2 C100 2.116(12)
Os2 C3 2.351(11)
Os2 C2 2.390(11)
Os2 Os3 2.8960(14)
Os3 C3C 1.868(13)
Os3 C3A 1.923(12)
Os3 C100 2.009(13)
Os3 C300 2.024(14)
Os3 C4 2.245(10)
C100 N1 1.256(15)
N1 C101 1.468(14)
C101 C102 1.496(12)
C102 C103 1.3900
C102 C107 1.3900
C103 C104 1.3900
C104 C105 1.3900
C105 C106 1.3900
C106 C107 1.3900
C1A O1A 1.135(15)
C1B O1B 1.126(15)
C1C O1C 1.135(16)
C2A O2A 1.147(15)
C2B O2B 1.126(15)
C300 N3 1.169(16)
N3 C301 1.435(16)
C301 C302 1.495(15)
C302 C303 1.3900
C302 C307 1.3900
C303 C304 1.3900
C304 C305 1.3900
C305 C306 1.3900
C306 C307 1.3900
C3A O3A 1.128(14)
C3C O3C 1.152(14)
C1 C2 1.496(16)
C1 C6 1.507(16)
C1 C9 1.515(17)
C2 C3 1.432(16)
C2 C12 1.476(15)
C3 C14 1.482(15)
C3 C4 1.497(15)
C4 C5 1.505(16)
C4 C17 1.513(15)
C5 C6 1.372(16)
C5 C19 1.428(16)
C6 C7 1.438(17)
C7 C21 1.397(16)
C7 C8 1.438(17)
C8 C24 1.386(18)
C8 C9 1.435(16)
C9 C10 1.383(16)
C10 C11 1.460(17)
C10 C26 1.468(17)
C11 C12 1.336(16)
C11 C28 1.460(17)
C12 C13 1.476(16)
C13 C30 1.391(17)
C13 C14 1.430(16)
C14 C15 1.375(15)
C15 C32 1.460(17)
C15 C16 1.473(16)
C16 C17 1.386(16)
C16 C34 1.423(16)
C17 C18 1.424(17)
C18 C36 1.409(17)
C18 C19 1.443(17)
C19 C20 1.393(18)
C20 C21 1.405(18)
C20 C38 1.470(17)
C21 C22 1.475(18)
C22 C23 1.385(18)
C22 C39 1.456(18)
C23 C42 1.435(18)
C23 C24 1.453(18)
C24 C25 1.471(18)
C25 C26 1.387(18)
C25 C43 1.424(18)
C26 C27 1.441(17)
C27 C45 1.405(18)
C27 C28 1.443(19)
C28 C29 1.379(18)
C29 C30 1.455(18)
C29 C47 1.472(18)
C30 C31 1.444(17)
C31 C32 1.380(17)
C31 C48 1.416(18)
C32 C33 1.449(18)
C33 C50 1.388(19)
C33 C34 1.504(17)
C34 C35 1.356(18)
C35 C36 1.435(18)
C35 C52 1.454(18)
C36 C37 1.425(18)
C37 C38 1.406(19)
C37 C53 1.447(17)
C38 C39 1.45(2)
C39 C40 1.376(18)
C40 C41 1.446(19)
C40 C54 1.469(19)
C41 C42 1.389(18)
C41 C56 1.449(18)
C42 C43 1.461(19)
C43 C44 1.375(18)
C44 C57 1.460(18)
C44 C45 1.471(19)
C45 C46 1.446(18)
C46 C47 1.334(18)
C46 C58 1.429(18)
C47 C48 1.493(19)
C48 C49 1.371(18)
C49 C50 1.415(18)
C49 C59 1.442(19)
C50 C51 1.455(19)
C51 C52 1.421(19)
C51 C60 1.430(19)
C52 C53 1.459(19)
C53 C54 1.381(19)
C54 C55 1.436(18)
C55 C60 1.392(19)
C55 C56 1.441(18)
C56 C57 1.388(18)
C57 C58 1.449(19)
C58 C59 1.427(19)
C59 C60 1.458(18)
